data_2232903
loop_
_publ_author_name
'Melardi, Mohammad Reza'
'Attar Gharamaleki, Jafar'
'Rezabeyk, Soheyla'
'Rofouei, Mohammad Kazem'

_publ_section_title
;
 4-[(4-Bromophenyl)diazenyl]-2-ethoxyaniline
;
_journal_coeditor_code PV2476
_journal_issue 12
_journal_name_full 'Acta Crystallographica Section E'
_journal_page_first o3396
_journal_paper_doi 10.1107/S160053681104877X
_journal_volume 67
_journal_year 2011
_chemical_formula_iupac 'C14 H14 Br N3 O'
_chemical_formula_moiety 'C14 H14 Br N3 O'
_chemical_formula_sum 'C14 H14 Br N3 O'
_chemical_formula_weight 320.19
_chemical_name_systematic
;
4-[(4-Bromophenyl)diazenyl]-2-ethoxyaniline
;
_space_group_IT_number 14
_symmetry_cell_setting monoclinic
_symmetry_space_group_name_Hall '-P 2yn'
_symmetry_space_group_name_H-M 'P 1 21/n 1'
_atom_sites_solution_hydrogens geom
_atom_sites_solution_primary direct
_atom_sites_solution_secondary difmap
_audit_creation_method SHELXL-97
_cell_angle_alpha 90.00
_cell_angle_beta 118.855(6)
_cell_angle_gamma 90.00
_cell_formula_units_Z 4
_cell_length_a 13.219(2)
_cell_length_b 8.8289(17)
_cell_length_c 13.506(2)
_cell_measurement_reflns_used 2935
_cell_measurement_temperature 200(2)
_cell_measurement_theta_max 24.7639
_cell_measurement_theta_min 2.8973
_cell_volume 1380.6(4)
_computing_cell_refinement 'SAINT (Bruker, 2009)'
_computing_data_collection 'SMART X2S (Bruker, 2009)'
_computing_data_reduction 'SAINT (Bruker, 2009)'
_computing_molecular_graphics 'SHELXTL (Sheldrick, 2008)'
_computing_publication_material 'SHELXTL (Sheldrick, 2008)'
_computing_structure_refinement 'SHELXL97 (Sheldrick, 2008)'
_computing_structure_solution 'SHELXS97 (Sheldrick, 2008)'
_diffrn_ambient_temperature 200(2)
_diffrn_detector_area_resol_mean 8.33
_diffrn_measured_fraction_theta_full 0.990
_diffrn_measured_fraction_theta_max 0.990
_diffrn_measurement_device_type 'Bruker SMART X2S benchtop'
_diffrn_measurement_method '\w scans'
_diffrn_radiation_monochromator graphite
_diffrn_radiation_source 'fine-focus sealed tube'
_diffrn_radiation_type MoK\a
_diffrn_radiation_wavelength 0.71073
_diffrn_reflns_av_R_equivalents 0.0751
_diffrn_reflns_av_sigmaI/netI 0.0716
_diffrn_reflns_limit_h_max 13
_diffrn_reflns_limit_h_min -15
_diffrn_reflns_limit_k_max 10
_diffrn_reflns_limit_k_min -10
_diffrn_reflns_limit_l_max 16
_diffrn_reflns_limit_l_min -16
_diffrn_reflns_number 8299
_diffrn_reflns_theta_full 24.99
_diffrn_reflns_theta_max 24.99
_diffrn_reflns_theta_min 1.77
_exptl_absorpt_coefficient_mu 2.973
_exptl_absorpt_correction_T_max 0.7553
_exptl_absorpt_correction_T_min 0.3826
_exptl_absorpt_correction_type multi-scan
_exptl_absorpt_process_details '(SADABS; Bruker, 2009)'
_exptl_crystal_colour Yellow
_exptl_crystal_density_diffrn 1.540
_exptl_crystal_density_method 'not measured'
_exptl_crystal_description Block
_exptl_crystal_F_000 648
_exptl_crystal_size_max 0.40
_exptl_crystal_size_mid 0.20
_exptl_crystal_size_min 0.10
_refine_diff_density_max 0.982
_refine_diff_density_min -1.114
_refine_ls_extinction_method none
_refine_ls_goodness_of_fit_ref 0.997
_refine_ls_hydrogen_treatment mixed
_refine_ls_matrix_type full
_refine_ls_number_parameters 178
_refine_ls_number_reflns 2408
_refine_ls_number_restraints 2
_refine_ls_restrained_S_all 0.996
_refine_ls_R_factor_all 0.0875
_refine_ls_R_factor_gt 0.0652
_refine_ls_shift/su_max 0.000
_refine_ls_shift/su_mean 0.000
_refine_ls_structure_factor_coef Fsqd
_refine_ls_weighting_details 'calc w=1/[\s^2^(Fo^2^)+(0.1373P)^2^] where P=(Fo^2^+2Fc^2^)/3'
_refine_ls_weighting_scheme calc
_refine_ls_wR_factor_gt 0.1738
_refine_ls_wR_factor_ref 0.1982
_reflns_number_gt 1775
_reflns_number_total 2408
_reflns_threshold_expression I>2\S(I)
_cod_data_source_file pv2476.cif
_cod_data_source_block I
_cod_original_sg_symbol_H-M 'P 21/n'
_cod_database_code 2232903
_cod_database_fobs_code 2232903

loop_
_symmetry_equiv_pos_as_xyz
'x, y, z'
'-x+1/2, y+1/2, -z+1/2'
'-x, -y, -z'
'x-1/2, -y-1/2, z-1/2'

loop_
_atom_site_type_symbol
_atom_site_label
_atom_site_fract_x
_atom_site_fract_y
_atom_site_fract_z
_atom_site_U_iso_or_equiv
_atom_site_adp_type
_atom_site_calc_flag
_atom_site_refinement_flags
_atom_site_occupancy
_atom_site_symmetry_multiplicity
Br Br1 0.62107(6) 0.84573(8) 0.08362(5) 0.0740(4) Uani d . 1 1
O O1 -0.1368(3) 0.1305(4) -0.0555(3) 0.0469(9) Uani d . 1 1
N N1 0.1207(4) 0.4681(5) -0.1255(3) 0.0441(10) Uani d . 1 1
N N2 0.1867(4) 0.4891(4) -0.0227(3) 0.0444(10) Uani d . 1 1
N N3 -0.2711(4) 0.1068(5) -0.2750(4) 0.0477(11) Uani d D 1 1
H H3A -0.296(5) 0.071(6) -0.343(2) 0.057 Uiso d D 1 1
H H3B -0.270(5) 0.039(5) -0.227(3) 0.057 Uiso d D 1 1
C C1 0.0220(4) 0.3782(5) -0.1537(4) 0.0380(11) Uani d . 1 1
C C2 -0.0054(4) 0.3036(5) -0.0774(4) 0.0396(11) Uani d . 1 1
H H2 0.0424 0.3161 0.0018 0.047 Uiso calc R 1 1
C C3 -0.1012(4) 0.2134(5) -0.1179(4) 0.0364(11) Uani d . 1 1
C C4 -0.1750(4) 0.1953(5) -0.2364(4) 0.0368(11) Uani d . 1 1
C C5 -0.1446(4) 0.2697(5) -0.3088(4) 0.0399(11) Uani d . 1 1
H H5 -0.1917 0.2580 -0.3881 0.048 Uiso calc R 1 1
C C6 -0.0488(5) 0.3591(5) -0.2688(4) 0.0438(13) Uani d . 1 1
H H6 -0.0305 0.4089 -0.3205 0.053 Uiso calc R 1 1
C C7 -0.0682(5) 0.1345(6) 0.0658(4) 0.0454(13) Uani d . 1 1
H H7A -0.0598 0.2399 0.0937 0.054 Uiso calc R 1 1
H H7B 0.0096 0.0923 0.0900 0.054 Uiso calc R 1 1
C C8 -0.1313(5) 0.0403(7) 0.1108(4) 0.0601(15) Uani d . 1 1
H H8A -0.0876 0.0388 0.1936 0.090 Uiso calc R 1 1
H H8B -0.1396 -0.0633 0.0818 0.090 Uiso calc R 1 1
H H8C -0.2079 0.0839 0.0864 0.090 Uiso calc R 1 1
C C9 0.2870(4) 0.5761(5) -0.0032(4) 0.0429(12) Uani d . 1 1
C C10 0.3484(5) 0.6451(5) 0.0999(4) 0.0472(13) Uani d . 1 1
H H10 0.3240 0.6346 0.1552 0.057 Uiso calc R 1 1
C C11 0.4442(4) 0.7285(6) 0.1237(4) 0.0461(12) Uani d . 1 1
H H11 0.4841 0.7798 0.1940 0.055 Uiso calc R 1 1
C C12 0.4832(4) 0.7385(6) 0.0462(4) 0.0479(13) Uani d . 1 1
C C13 0.4241(6) 0.6680(7) -0.0578(5) 0.0611(17) Uani d . 1 1
H H13 0.4510 0.6746 -0.1115 0.073 Uiso calc R 1 1
C C14 0.3252(5) 0.5878(7) -0.0819(4) 0.0566(15) Uani d . 1 1
H H14 0.2829 0.5401 -0.1534 0.068 Uiso calc R 1 1

loop_
_atom_site_aniso_label
_atom_site_aniso_U_11
_atom_site_aniso_U_22
_atom_site_aniso_U_33
_atom_site_aniso_U_12
_atom_site_aniso_U_13
_atom_site_aniso_U_23
Br1 0.0634(5) 0.0968(6) 0.0643(5) -0.0445(4) 0.0328(4) -0.0213(3)
O1 0.043(2) 0.060(2) 0.0371(17) -0.0123(17) 0.0188(17) -0.0022(15)
N1 0.046(3) 0.043(2) 0.040(2) -0.0016(19) 0.018(2) 0.0031(17)
N2 0.049(3) 0.043(2) 0.043(2) 0.0051(19) 0.024(2) 0.0064(18)
N3 0.045(3) 0.055(3) 0.041(2) -0.014(2) 0.019(2) -0.0120(19)
C1 0.034(3) 0.037(2) 0.044(3) -0.002(2) 0.020(2) -0.0029(19)
C2 0.031(3) 0.043(2) 0.039(2) 0.000(2) 0.012(2) -0.001(2)
C3 0.031(3) 0.038(2) 0.042(3) 0.001(2) 0.019(2) -0.002(2)
C4 0.032(3) 0.035(2) 0.043(3) 0.001(2) 0.018(2) -0.0042(19)
C5 0.041(3) 0.043(3) 0.037(3) -0.001(2) 0.020(2) -0.005(2)
C6 0.055(3) 0.036(2) 0.049(3) 0.000(2) 0.031(3) -0.002(2)
C7 0.049(3) 0.049(3) 0.037(3) -0.001(2) 0.019(2) -0.001(2)
C8 0.068(4) 0.060(3) 0.050(3) -0.010(3) 0.028(3) 0.005(3)
C9 0.044(3) 0.043(3) 0.045(3) 0.000(2) 0.023(2) 0.005(2)
C10 0.050(3) 0.049(3) 0.046(3) -0.004(2) 0.025(3) 0.002(2)
C11 0.049(3) 0.047(3) 0.036(3) -0.004(2) 0.017(2) 0.000(2)
C12 0.040(3) 0.054(3) 0.046(3) -0.012(2) 0.018(2) 0.001(2)
C13 0.062(4) 0.081(4) 0.050(3) -0.034(3) 0.035(3) -0.016(3)
C14 0.050(3) 0.068(4) 0.043(3) -0.014(3) 0.015(3) -0.010(3)

loop_
_atom_type_symbol
_atom_type_description
_atom_type_scat_dispersion_real
_atom_type_scat_dispersion_imag
_atom_type_scat_source
C C 0.0033 0.0016 'International Tables Vol C Tables 4.2.6.8 and 6.1.1.4'
H H 0.0000 0.0000 'International Tables Vol C Tables 4.2.6.8 and 6.1.1.4'
N N 0.0061 0.0033 'International Tables Vol C Tables 4.2.6.8 and 6.1.1.4'
O O 0.0106 0.0060 'International Tables Vol C Tables 4.2.6.8 and 6.1.1.4'
Br Br -0.2901 2.4595 'International Tables Vol C Tables 4.2.6.8 and 6.1.1.4'

loop_
_geom_angle_atom_site_label_1
_geom_angle_atom_site_label_2
_geom_angle_atom_site_label_3
_geom_angle
C3 O1 C7 118.4(4)
N2 N1 C1 116.3(4)
N1 N2 C9 111.8(4)
C4 N3 H3A 114(4)
C4 N3 H3B 116(4)
H3A N3 H3B 113(5)
C6 C1 C2 119.4(4)
C6 C1 N1 114.1(4)
C2 C1 N1 126.5(4)
C3 C2 C1 119.6(4)
C3 C2 H2 120.2
C1 C2 H2 120.2
O1 C3 C2 126.5(4)
O1 C3 C4 112.5(4)
C2 C3 C4 121.0(4)
N3 C4 C5 122.3(4)
N3 C4 C3 120.0(4)
C5 C4 C3 117.7(4)
C6 C5 C4 121.6(4)
C6 C5 H5 119.2
C4 C5 H5 119.2
C5 C6 C1 120.8(5)
C5 C6 H6 119.6
C1 C6 H6 119.6
O1 C7 C8 106.3(4)
O1 C7 H7A 110.5
C8 C7 H7A 110.5
O1 C7 H7B 110.5
C8 C7 H7B 110.5
H7A C7 H7B 108.7
C7 C8 H8A 109.5
C7 C8 H8B 109.5
H8A C8 H8B 109.5
C7 C8 H8C 109.5
H8A C8 H8C 109.5
H8B C8 H8C 109.5
C10 C9 C14 119.4(5)
C10 C9 N2 117.6(5)
C14 C9 N2 123.0(5)
C11 C10 C9 120.4(5)
C11 C10 H10 119.8
C9 C10 H10 119.8
C10 C11 C12 120.2(5)
C10 C11 H11 119.9
C12 C11 H11 119.9
C11 C12 C13 120.6(5)
C11 C12 Br1 119.7(4)
C13 C12 Br1 119.7(4)
C14 C13 C12 118.4(5)
C14 C13 H13 120.8
C12 C13 H13 120.8
C13 C14 C9 120.9(5)
C13 C14 H14 119.6
C9 C14 H14 119.6

loop_
_geom_bond_atom_site_label_1
_geom_bond_atom_site_label_2
_geom_bond_distance
Br1 C12 1.893(5)
O1 C3 1.361(6)
O1 C7 1.439(6)
N1 N2 1.246(5)
N1 C1 1.412(6)
N2 C9 1.442(7)
N3 C4 1.363(7)
N3 H3A 0.876(10)
N3 H3B 0.879(10)
C1 C6 1.384(7)
C1 C2 1.410(7)
C2 C3 1.367(7)
C2 H2 0.9500
C3 C4 1.424(7)
C4 C5 1.388(7)
C5 C6 1.363(7)
C5 H5 0.9500
C6 H6 0.9500
C7 C8 1.498(8)
C7 H7A 0.9900
C7 H7B 0.9900
C8 H8A 0.9800
C8 H8B 0.9800
C8 H8C 0.9800
C9 C10 1.371(7)
C9 C14 1.383(8)
C10 C11 1.363(7)
C10 H10 0.9500
C11 C12 1.375(7)
C11 H11 0.9500
C12 C13 1.383(7)
C13 C14 1.380(9)
C13 H13 0.9500
C14 H14 0.9500

loop_
_geom_hbond_atom_site_label_D
_geom_hbond_atom_site_label_H
_geom_hbond_atom_site_label_A
_geom_hbond_site_symmetry_A
_geom_hbond_distance_DH
_geom_hbond_distance_HA
_geom_hbond_distance_DA
_geom_hbond_angle_DHA
N3 H3A N2 4_565 0.876(10) 2.38(2) 3.228(6) 163(5)
N3 H3B O1 . 0.879(10) 2.28(5) 2.628(5) 103(4)

loop_
_geom_torsion_atom_site_label_1
_geom_torsion_atom_site_label_2
_geom_torsion_atom_site_label_3
_geom_torsion_atom_site_label_4
_geom_torsion
C1 N1 N2 C9 177.3(4)
N2 N1 C1 C6 179.6(4)
N2 N1 C1 C2 -3.8(7)
C6 C1 C2 C3 0.2(7)
N1 C1 C2 C3 -176.3(5)
C7 O1 C3 C2 -0.6(7)
C7 O1 C3 C4 178.2(4)
C1 C2 C3 O1 177.6(5)
C1 C2 C3 C4 -1.0(7)
O1 C3 C4 N3 2.2(6)
C2 C3 C4 N3 -178.9(5)
O1 C3 C4 C5 -177.4(4)
C2 C3 C4 C5 1.5(7)
N3 C4 C5 C6 179.3(5)
C3 C4 C5 C6 -1.1(7)
C4 C5 C6 C1 0.3(8)
C2 C1 C6 C5 0.2(7)
N1 C1 C6 C5 177.1(4)
C3 O1 C7 C8 177.1(5)
N1 N2 C9 C10 161.2(5)
N1 N2 C9 C14 -21.2(7)
C14 C9 C10 C11 2.1(8)
N2 C9 C10 C11 179.8(4)
C9 C10 C11 C12 -3.0(8)
C10 C11 C12 C13 1.9(9)
C10 C11 C12 Br1 -176.6(4)
C11 C12 C13 C14 0.1(10)
Br1 C12 C13 C14 178.6(5)
C12 C13 C14 C9 -1.0(10)
C10 C9 C14 C13 -0.1(9)
N2 C9 C14 C13 -177.6(6)

loop_
_cod_related_entry_id
_cod_related_entry_database
_cod_related_entry_code
1 ChemSpider 30657270
